data_7021437
loop_
_publ_author_name
'Crespo, Olga'
'D\'iez-Gil, C\'esar'
'Gimeno, M Concepci\'on'
'Jones, Peter G.'
'Laguna, Antonio'
'Ospino, Isaura'
'Tapias, Jorge'
'Villacampa, M. Dolores'
'Visbal, Renso'

_publ_section_title
;
 Influence of the group 11 metal on the emissive properties of complexes
 [M{(PR2)2C2B9H10}L].
;
_journal_issue 23
_journal_name_full 'Dalton transactions (Cambridge, England : 2003)'
_journal_page_first 8298
_journal_page_last 8306
_journal_paper_doi 10.1039/c3dt50434d
_journal_volume 42
_journal_year 2013
_chemical_formula_sum 'C45 H47 B9 Cl2 Cu P3'
_chemical_formula_weight 912.47
_chemical_name_systematic
;
?
;
_space_group_IT_number 14
_symmetry_cell_setting monoclinic
_symmetry_space_group_name_Hall '-P 2ybc'
_symmetry_space_group_name_H-M 'P 1 21/c 1'
_atom_sites_solution_hydrogens geom
_atom_sites_solution_primary direct
_atom_sites_solution_secondary difmap
_audit_creation_method SHELXL-97
_cell_angle_alpha 90.00
_cell_angle_beta 102.592(4)
_cell_angle_gamma 90.00
_cell_formula_units_Z 4
_cell_length_a 17.0593(14)
_cell_length_b 20.6703(16)
_cell_length_c 13.3203(11)
_cell_measurement_reflns_used 6855
_cell_measurement_temperature 133(2)
_cell_measurement_theta_max 30.4
_cell_measurement_theta_min 2.3
_cell_volume 4584.0(6)
_computing_cell_refinement 'Bruker SAINT'
_computing_data_collection 'Bruker SAMRT'
_computing_data_reduction 'Bruker SAINT'
_computing_molecular_graphics 'Siemens XP'
_computing_publication_material SHELXL-97
_computing_structure_refinement 'SHELXL-97 (Sheldrick, 1997)'
_computing_structure_solution 'SHELXS-97 (Sheldrick, 1990)'
_diffrn_ambient_temperature 133(2)
_diffrn_detector_area_resol_mean 8.192
_diffrn_measured_fraction_theta_full 0.999
_diffrn_measured_fraction_theta_max 0.999
_diffrn_measurement_device_type 'Bruker SMART 1000 CCD'
_diffrn_measurement_method '\w- & \f-scan'
_diffrn_radiation_monochromator graphite
_diffrn_radiation_source 'fine-focus sealed tube'
_diffrn_radiation_type MoK\a
_diffrn_radiation_wavelength 0.71073
_diffrn_reflns_av_R_equivalents 0.0488
_diffrn_reflns_limit_h_max 24
_diffrn_reflns_limit_h_min -23
_diffrn_reflns_limit_k_max 29
_diffrn_reflns_limit_k_min -29
_diffrn_reflns_limit_l_max 18
_diffrn_reflns_limit_l_min -18
_diffrn_reflns_number 88097
_diffrn_reflns_theta_full 30.00
_diffrn_reflns_theta_max 30.03
_diffrn_reflns_theta_min 1.22
_exptl_absorpt_coefficient_mu 0.731
_exptl_absorpt_correction_T_max 0.9371
_exptl_absorpt_correction_T_min 0.7753
_exptl_absorpt_correction_type numerical
_exptl_absorpt_process_details XPREP
_exptl_crystal_colour colourless
_exptl_crystal_density_diffrn 1.322
_exptl_crystal_density_method 'not measured'
_exptl_crystal_description tablet
_exptl_crystal_F_000 1880
_exptl_crystal_size_max 0.36
_exptl_crystal_size_mid 0.25
_exptl_crystal_size_min 0.09
_refine_diff_density_max 0.994
_refine_diff_density_min -0.943
_refine_diff_density_rms 0.062
_refine_ls_extinction_method none
_refine_ls_goodness_of_fit_ref 1.025
_refine_ls_hydrogen_treatment riding
_refine_ls_matrix_type full
_refine_ls_number_parameters 557
_refine_ls_number_reflns 13399
_refine_ls_number_restraints 0
_refine_ls_restrained_S_all 1.025
_refine_ls_R_factor_all 0.0655
_refine_ls_R_factor_gt 0.0360
_refine_ls_shift/su_max 0.000
_refine_ls_shift/su_mean 0.000
_refine_ls_structure_factor_coef Fsqd
_refine_ls_weighting_details 'calc w=1/[\s^2^(Fo^2^)+(0.0532P)^2^] where P=(Fo^2^+2Fc^2^)/3'
_refine_ls_weighting_scheme calc
_refine_ls_wR_factor_gt 0.0929
_refine_ls_wR_factor_ref 0.1029
_reflns_number_gt 8772
_reflns_number_total 13399
_reflns_threshold_expression >2sigma(I)
_cod_data_source_file c3dt50434d.txt
_cod_data_source_block cutab
_cod_depositor_comments
;
The following automatic conversions were performed:

'_geom_bond_publ_flag' value 'Y' changed to 'y' according to
/home/saulius/struct/CIF-dictionaries/cif_core.dic dictionary named
'cif_core.dic' version 2.4.2 from 2011-04-26 (37
times).

'_geom_angle_publ_flag' value 'Y' changed to 'y' according
to /home/saulius/struct/CIF-dictionaries/cif_core.dic dictionary
named 'cif_core.dic' version 2.4.2 from 2011-04-26 (119 times).

Automatic conversion script
Id: cif_fix_values 1891 2012-01-12 08:04:46Z andrius 
;
_cod_original_sg_symbol_H-M 'P 21/c'
_cod_database_code 7021437
_diffrn_reflns_av_unetl/neti 0.0400

loop_
_symmetry_equiv_pos_as_xyz
'x, y, z'
'-x, y+1/2, -z+1/2'
'-x, -y, -z'
'x, -y-1/2, z-1/2'

loop_
_atom_site_label
_atom_site_type_symbol
_atom_site_fract_x
_atom_site_fract_y
_atom_site_fract_z
_atom_site_U_iso_or_equiv
_atom_site_adp_type
_atom_site_occupancy
_atom_site_symmetry_multiplicity
_atom_site_calc_flag
_atom_site_refinement_flags
Cu Cu 0.277617(11) 0.501117(8) 0.829930(15) 0.01664(6) Uani 1 1 d .
P1 P 0.33771(2) 0.421916(17) 0.75688(3) 0.01535(9) Uani 1 1 d .
P2 P 0.34495(2) 0.576180(17) 0.75891(3) 0.01554(9) Uani 1 1 d .
P3 P 0.17451(2) 0.504949(18) 0.90581(3) 0.01832(9) Uani 1 1 d .
C1 C 0.43364(8) 0.45794(7) 0.74480(12) 0.0145(3) Uani 1 1 d .
C2 C 0.43790(9) 0.53506(7) 0.74630(12) 0.0154(3) Uani 1 1 d .
B3 B 0.50204(11) 0.56488(9) 0.68524(15) 0.0192(4) Uani 1 1 d .
H3 H 0.4945(10) 0.6107(8) 0.6541(13) 0.022(5) Uiso 1 1 d .
B4 B 0.54943(11) 0.49592(9) 0.63622(15) 0.0201(4) Uani 1 1 d .
H4A H 0.5810(10) 0.4959(6) 0.5710(14) 0.018(4) Uiso 1 1 d .
H4B H 0.4813(13) 0.4883(9) 0.6086(17) 0.043(6) Uiso 1 1 d .
B5 B 0.49363(11) 0.42772(9) 0.67643(15) 0.0191(4) Uani 1 1 d .
H5 H 0.4785(10) 0.3845(9) 0.6355(14) 0.029(5) Uiso 1 1 d .
B6 B 0.47862(10) 0.49391(8) 0.85911(14) 0.0176(3) Uani 1 1 d .
H6 H 0.4538 0.4939 0.9303 0.021 Uiso 1 1 calc R
B7 B 0.52865(11) 0.56257(9) 0.82275(15) 0.0194(4) Uani 1 1 d .
H7 H 0.5392 0.6071 0.8717 0.023 Uiso 1 1 calc R
B8 B 0.59608(11) 0.53580(9) 0.75011(14) 0.0198(4) Uani 1 1 d .
H8 H 0.6523 0.5639 0.7508 0.024 Uiso 1 1 calc R
B9 B 0.59230(11) 0.44839(9) 0.74554(15) 0.0203(4) Uani 1 1 d .
H9 H 0.6453 0.4170 0.7430 0.024 Uiso 1 1 calc R
B10 B 0.52129(10) 0.42414(8) 0.81523(14) 0.0187(4) Uani 1 1 d .
H10 H 0.5274 0.3776 0.8593 0.022 Uiso 1 1 calc R
B11 B 0.58220(11) 0.49055(8) 0.86041(15) 0.0197(4) Uani 1 1 d .
H11 H 0.6291 0.4878 0.9337 0.024 Uiso 1 1 calc R
C11 C 0.35805(9) 0.34287(7) 0.81613(13) 0.0214(3) Uani 1 1 d .
C12 C 0.34467(11) 0.33341(9) 0.91400(16) 0.0344(4) Uani 1 1 d .
H12 H 0.3274 0.3683 0.9503 0.041 Uiso 1 1 calc R
C13 C 0.35678(13) 0.27207(11) 0.95870(19) 0.0516(6) Uani 1 1 d .
H13 H 0.3473 0.2652 1.0256 0.062 Uiso 1 1 calc R
C14 C 0.38236(12) 0.22164(9) 0.9067(2) 0.0489(6) Uani 1 1 d .
H14 H 0.3907 0.1802 0.9380 0.059 Uiso 1 1 calc R
C15 C 0.39600(12) 0.23078(8) 0.80946(18) 0.0404(5) Uani 1 1 d .
H15 H 0.4137 0.1958 0.7738 0.048 Uiso 1 1 calc R
C16 C 0.38381(11) 0.29129(8) 0.76385(15) 0.0305(4) Uani 1 1 d .
H16 H 0.3930 0.2977 0.6967 0.037 Uiso 1 1 calc R
C21 C 0.28355(9) 0.40210(7) 0.62707(12) 0.0182(3) Uani 1 1 d .
C22 C 0.21816(10) 0.35955(8) 0.61498(15) 0.0288(4) Uani 1 1 d .
H22 H 0.2043 0.3408 0.6739 0.035 Uiso 1 1 calc R
C23 C 0.17386(11) 0.34481(9) 0.51845(16) 0.0355(5) Uani 1 1 d .
H23 H 0.1297 0.3159 0.5112 0.043 Uiso 1 1 calc R
C24 C 0.19302(11) 0.37177(9) 0.43177(15) 0.0309(4) Uani 1 1 d .
H24 H 0.1628 0.3608 0.3652 0.037 Uiso 1 1 calc R
C25 C 0.25640(10) 0.41473(9) 0.44271(14) 0.0278(4) Uani 1 1 d .
H25 H 0.2693 0.4340 0.3836 0.033 Uiso 1 1 calc R
C26 C 0.30131(10) 0.42983(8) 0.53979(13) 0.0218(3) Uani 1 1 d .
H26 H 0.3447 0.4595 0.5466 0.026 Uiso 1 1 calc R
C31 C 0.28679(9) 0.59585(7) 0.63072(12) 0.0183(3) Uani 1 1 d .
C32 C 0.31623(10) 0.59621(8) 0.54124(13) 0.0240(4) Uani 1 1 d .
H32 H 0.3708 0.5852 0.5442 0.029 Uiso 1 1 calc R
C33 C 0.26664(11) 0.61250(8) 0.44775(14) 0.0297(4) Uani 1 1 d .
H33 H 0.2872 0.6123 0.3870 0.036 Uiso 1 1 calc R
C34 C 0.18766(11) 0.62900(9) 0.44255(15) 0.0324(4) Uani 1 1 d .
H34 H 0.1540 0.6407 0.3785 0.039 Uiso 1 1 calc R
C35 C 0.15767(11) 0.62850(10) 0.53086(15) 0.0366(5) Uani 1 1 d .
H35 H 0.1031 0.6396 0.5274 0.044 Uiso 1 1 calc R
C36 C 0.20653(10) 0.61192(9) 0.62414(14) 0.0286(4) Uani 1 1 d .
H36 H 0.1852 0.6115 0.6844 0.034 Uiso 1 1 calc R
C41 C 0.37496(9) 0.65426(7) 0.81616(13) 0.0188(3) Uani 1 1 d .
C42 C 0.37700(10) 0.70975(7) 0.75716(14) 0.0254(4) Uani 1 1 d .
H42 H 0.3626 0.7074 0.6842 0.030 Uiso 1 1 calc R
C43 C 0.40013(12) 0.76859(8) 0.80528(15) 0.0328(4) Uani 1 1 d .
H43 H 0.4016 0.8063 0.7651 0.039 Uiso 1 1 calc R
C44 C 0.42092(11) 0.77233(8) 0.91113(15) 0.0311(4) Uani 1 1 d .
H44 H 0.4362 0.8127 0.9436 0.037 Uiso 1 1 calc R
C45 C 0.41962(11) 0.71735(8) 0.97042(14) 0.0273(4) Uani 1 1 d .
H45 H 0.4345 0.7200 1.0433 0.033 Uiso 1 1 calc R
C46 C 0.39658(10) 0.65855(7) 0.92316(13) 0.0229(3) Uani 1 1 d .
H46 H 0.3955 0.6210 0.9638 0.027 Uiso 1 1 calc R
C51 C 0.17026(9) 0.57459(8) 0.98854(13) 0.0217(3) Uani 1 1 d .
C52 C 0.21052(11) 0.63038(8) 0.97170(15) 0.0303(4) Uani 1 1 d .
H52 H 0.2389 0.6314 0.9178 0.036 Uiso 1 1 calc R
C53 C 0.20996(12) 0.68465(9) 1.03237(18) 0.0421(5) Uani 1 1 d .
H53 H 0.2377 0.7226 1.0199 0.051 Uiso 1 1 calc R
C54 C 0.16912(13) 0.68350(10) 1.11091(18) 0.0448(5) Uani 1 1 d .
H54 H 0.1692 0.7205 1.1531 0.054 Uiso 1 1 calc R
C55 C 0.12830(12) 0.62868(10) 1.12812(16) 0.0421(5) Uani 1 1 d .
H55 H 0.0996 0.6282 1.1818 0.050 Uiso 1 1 calc R
C56 C 0.12873(11) 0.57412(9) 1.06771(15) 0.0326(4) Uani 1 1 d .
H56 H 0.1006 0.5364 1.0803 0.039 Uiso 1 1 calc R
C61 C 0.08270(10) 0.50778(7) 0.80601(13) 0.0217(3) Uani 1 1 d .
C62 C 0.01080(10) 0.53314(8) 0.82178(14) 0.0257(4) Uani 1 1 d .
H62 H 0.0089 0.5528 0.8857 0.031 Uiso 1 1 calc R
C63 C -0.05809(11) 0.52983(9) 0.74439(15) 0.0318(4) Uani 1 1 d .
H63 H -0.1070 0.5473 0.7555 0.038 Uiso 1 1 calc R
C64 C -0.05620(12) 0.50134(8) 0.65142(16) 0.0352(4) Uani 1 1 d .
H64 H -0.1037 0.4991 0.5987 0.042 Uiso 1 1 calc R
C65 C 0.01526(12) 0.47590(10) 0.63503(15) 0.0362(4) Uani 1 1 d .
H65 H 0.0167 0.4561 0.5711 0.043 Uiso 1 1 calc R
C66 C 0.08422(11) 0.47940(9) 0.71156(14) 0.0292(4) Uani 1 1 d .
H66 H 0.1331 0.4623 0.6997 0.035 Uiso 1 1 calc R
C71 C 0.15946(9) 0.43484(7) 0.98290(13) 0.0201(3) Uani 1 1 d .
C72 C 0.21419(10) 0.42353(8) 1.07468(14) 0.0288(4) Uani 1 1 d .
H72 H 0.2555 0.4542 1.0989 0.035 Uiso 1 1 calc R
C73 C 0.20941(11) 0.36835(8) 1.13132(15) 0.0307(4) Uani 1 1 d .
H73 H 0.2473 0.3611 1.1940 0.037 Uiso 1 1 calc R
C74 C 0.14952(12) 0.32359(9) 1.09682(16) 0.0374(5) Uani 1 1 d .
H74 H 0.1462 0.2854 1.1355 0.045 Uiso 1 1 calc R
C75 C 0.09455(13) 0.33460(9) 1.00597(17) 0.0455(6) Uani 1 1 d .
H75 H 0.0530 0.3040 0.9824 0.055 Uiso 1 1 calc R
C76 C 0.09934(11) 0.38996(8) 0.94870(15) 0.0335(4) Uani 1 1 d .
H76 H 0.0614 0.3971 0.8860 0.040 Uiso 1 1 calc R
C99 C 0.03568(19) 0.72204(14) 0.8173(2) 0.0804(9) Uani 1 1 d .
H99A H 0.0935 0.7262 0.8493 0.096 Uiso 1 1 calc R
H99B H 0.0124 0.6901 0.8579 0.096 Uiso 1 1 calc R
Cl1 Cl -0.01130(4) 0.79727(3) 0.82346(5) 0.05602(16) Uani 1 1 d .
Cl2 Cl 0.02567(5) 0.69338(3) 0.69380(6) 0.0758(2) Uani 1 1 d .

loop_
_atom_site_aniso_label
_atom_site_aniso_U_11
_atom_site_aniso_U_22
_atom_site_aniso_U_33
_atom_site_aniso_U_23
_atom_site_aniso_U_13
_atom_site_aniso_U_12
Cu 0.01729(10) 0.01640(9) 0.01818(11) -0.00005(8) 0.00814(7) -0.00053(7)
P1 0.01734(19) 0.01266(17) 0.0170(2) 0.00024(15) 0.00586(16) -0.00114(14)
P2 0.01777(19) 0.01276(17) 0.0174(2) -0.00025(15) 0.00663(16) 0.00016(14)
P3 0.01744(19) 0.02036(19) 0.0187(2) 0.00004(16) 0.00734(15) -0.00105(15)
C1 0.0155(7) 0.0138(6) 0.0149(8) -0.0006(6) 0.0047(6) 0.0000(5)
C2 0.0175(7) 0.0124(7) 0.0169(8) -0.0002(6) 0.0053(6) -0.0008(5)
B3 0.0196(9) 0.0198(8) 0.0193(10) 0.0034(7) 0.0062(7) -0.0027(7)
B4 0.0181(8) 0.0278(9) 0.0151(9) -0.0001(8) 0.0052(7) -0.0006(7)
B5 0.0192(8) 0.0193(8) 0.0198(10) -0.0033(7) 0.0060(7) 0.0010(7)
B6 0.0182(8) 0.0209(8) 0.0138(9) -0.0007(7) 0.0035(6) -0.0017(7)
B7 0.0192(8) 0.0208(8) 0.0185(10) -0.0029(7) 0.0048(7) -0.0039(7)
B8 0.0178(8) 0.0243(9) 0.0174(10) 0.0011(7) 0.0044(7) -0.0011(7)
B9 0.0185(8) 0.0234(9) 0.0197(10) -0.0011(7) 0.0055(7) 0.0021(7)
B10 0.0190(8) 0.0193(8) 0.0174(10) 0.0029(7) 0.0035(7) 0.0033(7)
B11 0.0176(8) 0.0268(9) 0.0147(9) 0.0005(7) 0.0036(7) -0.0012(7)
C11 0.0208(8) 0.0162(7) 0.0263(10) 0.0041(6) 0.0034(7) -0.0030(6)
C12 0.0342(10) 0.0353(10) 0.0363(12) 0.0146(8) 0.0130(9) 0.0026(8)
C13 0.0500(14) 0.0536(14) 0.0543(16) 0.0336(12) 0.0183(12) 0.0037(11)
C14 0.0372(11) 0.0254(10) 0.0791(19) 0.0271(11) 0.0016(11) -0.0023(8)
C15 0.0361(11) 0.0159(8) 0.0614(16) 0.0026(9) -0.0062(10) -0.0003(7)
C16 0.0348(10) 0.0164(8) 0.0370(12) -0.0008(7) 0.0007(8) 0.0008(7)
C21 0.0177(7) 0.0167(7) 0.0200(9) -0.0018(6) 0.0033(6) 0.0012(6)
C22 0.0301(9) 0.0275(9) 0.0272(11) 0.0053(7) 0.0025(8) -0.0092(7)
C23 0.0346(10) 0.0328(10) 0.0339(12) -0.0004(8) -0.0041(9) -0.0147(8)
C24 0.0322(10) 0.0333(9) 0.0225(10) -0.0032(8) -0.0046(8) 0.0013(8)
C25 0.0268(9) 0.0353(10) 0.0214(10) 0.0033(8) 0.0054(7) 0.0024(7)
C26 0.0208(8) 0.0220(8) 0.0232(9) 0.0021(7) 0.0063(7) -0.0003(6)
C31 0.0216(8) 0.0150(7) 0.0190(9) -0.0003(6) 0.0055(6) 0.0006(6)
C32 0.0240(8) 0.0269(8) 0.0225(10) -0.0010(7) 0.0084(7) 0.0015(7)
C33 0.0334(10) 0.0346(10) 0.0217(10) -0.0010(8) 0.0075(8) 0.0008(8)
C34 0.0326(10) 0.0399(10) 0.0214(10) 0.0013(8) -0.0015(8) 0.0041(8)
C35 0.0251(9) 0.0527(12) 0.0302(12) 0.0009(9) 0.0023(8) 0.0108(8)
C36 0.0252(9) 0.0393(10) 0.0225(10) -0.0002(8) 0.0080(7) 0.0030(7)
C41 0.0214(8) 0.0136(7) 0.0231(9) -0.0006(6) 0.0084(6) 0.0005(6)
C42 0.0361(10) 0.0174(7) 0.0243(10) 0.0018(7) 0.0103(8) -0.0016(7)
C43 0.0495(12) 0.0140(7) 0.0371(12) 0.0019(7) 0.0141(9) -0.0044(7)
C44 0.0394(10) 0.0177(8) 0.0390(12) -0.0090(8) 0.0144(9) -0.0057(7)
C45 0.0337(9) 0.0245(8) 0.0248(10) -0.0070(7) 0.0087(8) -0.0040(7)
C46 0.0293(9) 0.0164(7) 0.0246(10) -0.0006(6) 0.0094(7) -0.0010(6)
C51 0.0193(8) 0.0238(8) 0.0225(9) -0.0037(7) 0.0061(7) 0.0013(6)
C52 0.0316(9) 0.0261(9) 0.0371(12) -0.0019(8) 0.0161(8) 0.0002(7)
C53 0.0444(12) 0.0273(9) 0.0587(15) -0.0131(9) 0.0200(11) -0.0067(8)
C54 0.0448(12) 0.0404(11) 0.0509(15) -0.0244(10) 0.0141(11) 0.0003(9)
C55 0.0413(12) 0.0540(13) 0.0355(13) -0.0153(10) 0.0186(10) -0.0014(10)
C56 0.0332(10) 0.0376(10) 0.0306(11) -0.0076(8) 0.0150(8) -0.0056(8)
C61 0.0224(8) 0.0221(8) 0.0210(9) 0.0034(6) 0.0057(6) -0.0020(6)
C62 0.0267(9) 0.0269(9) 0.0254(10) 0.0037(7) 0.0096(7) 0.0021(7)
C63 0.0240(9) 0.0361(10) 0.0353(12) 0.0091(9) 0.0066(8) 0.0047(8)
C64 0.0288(9) 0.0375(10) 0.0339(11) 0.0080(9) -0.0048(8) -0.0002(8)
C65 0.0409(11) 0.0413(10) 0.0234(11) -0.0028(9) 0.0005(8) 0.0043(9)
C66 0.0271(9) 0.0352(9) 0.0254(10) -0.0014(8) 0.0057(8) 0.0047(7)
C71 0.0193(8) 0.0216(7) 0.0211(9) 0.0012(6) 0.0079(6) 0.0004(6)
C72 0.0236(9) 0.0334(9) 0.0271(11) 0.0055(8) 0.0007(7) -0.0085(7)
C73 0.0292(9) 0.0324(9) 0.0279(11) 0.0067(8) 0.0002(8) -0.0033(7)
C74 0.0466(12) 0.0252(9) 0.0370(12) 0.0083(8) 0.0018(9) -0.0100(8)
C75 0.0525(13) 0.0279(10) 0.0466(14) 0.0069(9) -0.0097(10) -0.0184(9)
C76 0.0336(10) 0.0276(9) 0.0330(12) 0.0047(8) -0.0066(8) -0.0075(7)
C99 0.089(2) 0.079(2) 0.072(2) 0.0132(16) 0.0155(17) 0.0390(17)
Cl1 0.0468(3) 0.0493(3) 0.0753(5) -0.0070(3) 0.0205(3) -0.0059(3)
Cl2 0.0967(6) 0.0550(4) 0.0863(6) -0.0041(4) 0.0434(5) 0.0009(4)

loop_
_atom_type_symbol
_atom_type_description
_atom_type_scat_dispersion_real
_atom_type_scat_dispersion_imag
_atom_type_scat_source
C C 0.0033 0.0016 'International Tables Vol C Tables 4.2.6.8 and 6.1.1.4'
H H 0.0000 0.0000 'International Tables Vol C Tables 4.2.6.8 and 6.1.1.4'
B B 0.0013 0.0007 'International Tables Vol C Tables 4.2.6.8 and 6.1.1.4'
P P 0.1023 0.0942 'International Tables Vol C Tables 4.2.6.8 and 6.1.1.4'
Cl Cl 0.1484 0.1585 'International Tables Vol C Tables 4.2.6.8 and 6.1.1.4'
Cu Cu 0.3201 1.2651 'International Tables Vol C Tables 4.2.6.8 and 6.1.1.4'

loop_
_exptl_crystal_face_index_h
_exptl_crystal_face_index_k
_exptl_crystal_face_index_l
_exptl_crystal_face_perp_dist
0.00 -1.00 0.00 0.1240
0.00 1.00 0.00 0.1250
1.00 0.00 0.00 0.0510
-1.00 0.00 0.00 0.0400
0.00 1.00 -1.00 0.2010
0.00 -1.00 -1.00 0.2030
0.00 -1.00 2.00 0.1600

loop_
_geom_angle_atom_site_label_1
_geom_angle_atom_site_label_2
_geom_angle_atom_site_label_3
_geom_angle
_geom_angle_publ_flag
P3 Cu P2 133.992(16) y
P3 Cu P1 134.632(16) y
P2 Cu P1 89.855(16) y
C11 P1 C21 102.70(7) y
C11 P1 C1 108.27(7) y
C21 P1 C1 106.59(7) y
C11 P1 Cu 121.76(6) y
C21 P1 Cu 112.82(5) y
C1 P1 Cu 103.91(5) y
C41 P2 C31 103.99(7) y
C41 P2 C2 106.28(7) y
C31 P2 C2 108.75(7) y
C41 P2 Cu 124.00(5) y
C31 P2 Cu 108.84(5) y
C2 P2 Cu 104.38(5) y
C61 P3 C51 105.94(7) y
C61 P3 C71 103.41(7) y
C51 P3 C71 104.93(8) y
C61 P3 Cu 108.09(6) y
C51 P3 Cu 116.39(5) y
C71 P3 Cu 116.85(5) y
C2 C1 B5 110.87(11) y
C2 C1 B6 63.01(9) y
B5 C1 B6 116.50(12) y
C2 C1 B10 111.41(11) y
B5 C1 B10 64.90(10) y
B6 C1 B10 61.83(10) y
C2 C1 P1 116.29(9) y
B5 C1 P1 124.87(11) y
B6 C1 P1 109.41(10) y
B10 C1 P1 118.04(10) y
C1 C2 B3 114.05(12) y
C1 C2 B6 61.94(9) y
B3 C2 B6 115.76(12) y
C1 C2 B7 111.32(11) y
B3 C2 B7 63.93(10) y
B6 C2 B7 61.28(10) y
C1 C2 P2 115.16(9) y
B3 C2 P2 124.06(11) y
B6 C2 P2 109.75(10) y
B7 C2 P2 117.85(10) y
C2 B3 B8 105.52(13) y
C2 B3 B7 61.60(10) y
B8 B3 B7 59.06(10) y
C2 B3 B4 106.39(12) y
B8 B3 B4 58.71(10) y
B7 B3 B4 108.16(13) y
B8 B4 B9 61.56(11) y
B8 B4 B3 58.54(10) y
B9 B4 B3 105.87(13) y
B8 B4 B5 105.85(13) y
B9 B4 B5 59.04(10) y
B3 B4 B5 101.29(11) y
C1 B5 B9 104.81(13) y
C1 B5 B10 60.09(10) y
B9 B5 B10 58.39(10) y
C1 B5 B4 107.16(12) y
B9 B5 B4 58.58(10) y
B10 B5 B4 106.99(12) y
C1 B6 C2 55.05(9) y
C1 B6 B11 104.15(12) y
C2 B6 B11 103.82(12) y
C1 B6 B10 59.42(9) y
C2 B6 B10 103.25(12) y
B11 B6 B10 59.24(10) y
C1 B6 B7 104.62(12) y
C2 B6 B7 59.85(9) y
B11 B6 B7 59.65(10) y
B10 B6 B7 107.70(12) y
B8 B7 C2 100.39(12) y
B8 B7 B11 61.75(10) y
C2 B7 B11 103.23(12) y
B8 B7 B6 108.15(12) y
C2 B7 B6 58.88(9) y
B11 B7 B6 59.83(10) y
B8 B7 B3 59.47(10) y
C2 B7 B3 54.46(9) y
B11 B7 B3 108.31(13) y
B6 B7 B3 105.70(12) y
B7 B8 B3 61.46(10) y
B7 B8 B4 113.44(13) y
B3 B8 B4 62.75(11) y
B7 B8 B11 59.53(10) y
B3 B8 B11 108.13(12) y
B4 B8 B11 110.21(13) y
B7 B8 B9 108.19(12) y
B3 B8 B9 107.68(12) y
B4 B8 B9 59.74(10) y
B11 B8 B9 59.89(10) y
B10 B9 B4 112.57(13) y
B10 B9 B5 61.43(10) y
B4 B9 B5 62.38(11) y
B10 B9 B11 58.88(10) y
B4 B9 B11 109.28(12) y
B5 B9 B11 107.44(12) y
B10 B9 B8 106.95(12) y
B4 B9 B8 58.69(10) y
B5 B9 B8 106.21(12) y
B11 B9 B8 59.83(10) y
C1 B10 B11 104.38(12) y
C1 B10 B9 102.28(12) y
B11 B10 B9 61.96(10) y
C1 B10 B6 58.75(9) y
B11 B10 B6 60.20(10) y
B9 B10 B6 108.86(12) y
C1 B10 B5 55.01(9) y
B11 B10 B5 108.85(13) y
B9 B10 B5 60.18(10) y
B6 B10 B5 105.65(12) y
B10 B11 B7 109.47(13) y
B10 B11 B6 60.57(10) y
B7 B11 B6 60.52(10) y
B10 B11 B8 107.53(13) y
B7 B11 B8 58.72(10) y
B6 B11 B8 106.32(12) y
B10 B11 B9 59.16(10) y
B7 B11 B9 107.86(13) y
B6 B11 B9 106.96(13) y
B8 B11 B9 60.28(10) y
C12 C11 C16 119.73(16) ?
C12 C11 P1 118.77(13) ?
C16 C11 P1 121.46(14) ?
C11 C12 C13 119.33(19) ?
C14 C13 C12 120.5(2) ?
C13 C14 C15 120.47(18) ?
C14 C15 C16 119.73(19) ?
C15 C16 C11 120.26(19) ?
C26 C21 C22 118.46(15) ?
C26 C21 P1 122.99(12) ?
C22 C21 P1 118.46(13) ?
C23 C22 C21 120.49(17) ?
C22 C23 C24 120.60(17) ?
C25 C24 C23 119.50(17) ?
C24 C25 C26 120.21(17) ?
C25 C26 C21 120.73(15) ?
C32 C31 C36 118.58(16) ?
C32 C31 P2 125.40(12) ?
C36 C31 P2 116.02(12) ?
C33 C32 C31 120.52(15) ?
C34 C33 C32 120.28(17) ?
C33 C34 C35 119.69(18) ?
C36 C35 C34 120.36(17) ?
C35 C36 C31 120.56(17) ?
C42 C41 C46 119.32(14) ?
C42 C41 P2 122.36(13) ?
C46 C41 P2 118.32(11) ?
C43 C42 C41 119.91(17) ?
C44 C43 C42 120.26(16) ?
C43 C44 C45 120.25(16) ?
C46 C45 C44 119.88(17) ?
C45 C46 C41 120.37(15) ?
C52 C51 C56 118.71(16) ?
C52 C51 P3 118.22(13) ?
C56 C51 P3 123.07(13) ?
C53 C52 C51 120.90(18) ?
C54 C53 C52 119.90(18) ?
C55 C54 C53 119.94(18) ?
C54 C55 C56 120.44(19) ?
C55 C56 C51 120.11(17) ?
C62 C61 C66 119.04(16) ?
C62 C61 P3 123.23(14) ?
C66 C61 P3 117.61(13) ?
C63 C62 C61 120.11(17) ?
C64 C63 C62 120.49(17) ?
C63 C64 C65 119.78(18) ?
C66 C65 C64 120.02(19) ?
C65 C66 C61 120.55(17) ?
C76 C71 C72 119.03(15) ?
C76 C71 P3 122.12(13) ?
C72 C71 P3 118.64(12) ?
C73 C72 C71 120.84(16) ?
C72 C73 C74 119.97(18) ?
C75 C74 C73 119.60(17) ?
C74 C75 C76 120.56(17) ?
C71 C76 C75 120.00(18) ?
Cl2 C99 Cl1 113.42(16) ?

loop_
_geom_bond_atom_site_label_1
_geom_bond_atom_site_label_2
_geom_bond_distance
_geom_bond_publ_flag
Cu P3 2.2128(5) y
Cu P2 2.2573(4) y
Cu P1 2.2611(4) y
P1 C11 1.8147(16) y
P1 C21 1.8206(16) y
P1 C1 1.8368(14) y
P2 C41 1.8106(15) y
P2 C31 1.8239(17) y
P2 C2 1.8389(15) y
P3 C61 1.8210(18) y
P3 C51 1.8240(16) y
P3 C71 1.8264(16) y
C1 C2 1.596(2) y
C1 B5 1.635(2) y
C1 B6 1.718(2) y
C1 B10 1.730(2) y
C2 B3 1.621(2) y
C2 B6 1.735(2) y
C2 B7 1.752(2) y
B3 B8 1.754(3) y
B3 B7 1.789(3) y
B3 B4 1.828(3) y
B4 B8 1.757(3) y
B4 B9 1.777(3) y
B4 B5 1.845(3) y
B5 B9 1.785(3) y
B5 B10 1.807(3) y
B6 B11 1.765(2) y
B6 B10 1.771(2) y
B6 B7 1.777(2) y
B7 B8 1.747(2) y
B7 B11 1.761(3) y
B8 B11 1.800(3) y
B8 B9 1.809(3) y
B9 B10 1.752(2) y
B9 B11 1.802(3) y
B10 B11 1.747(3) y
C11 C12 1.386(2) ?
C11 C16 1.396(2) ?
C12 C13 1.397(3) ?
C13 C14 1.375(3) ?
C14 C15 1.378(3) ?
C15 C16 1.386(2) ?
C21 C26 1.388(2) ?
C21 C22 1.402(2) ?
C22 C23 1.376(3) ?
C23 C24 1.384(3) ?
C24 C25 1.382(2) ?
C25 C26 1.387(2) ?
C31 C32 1.391(2) ?
C31 C36 1.393(2) ?
C32 C33 1.386(2) ?
C33 C34 1.377(2) ?
C34 C35 1.381(3) ?
C35 C36 1.380(2) ?
C41 C42 1.395(2) ?
C41 C46 1.395(2) ?
C42 C43 1.391(2) ?
C43 C44 1.379(3) ?
C44 C45 1.387(2) ?
C45 C46 1.386(2) ?
C51 C52 1.385(2) ?
C51 C56 1.393(2) ?
C52 C53 1.384(2) ?
C53 C54 1.378(3) ?
C54 C55 1.375(3) ?
C55 C56 1.386(3) ?
C61 C62 1.391(2) ?
C61 C66 1.393(2) ?
C62 C63 1.386(2) ?
C63 C64 1.378(3) ?
C64 C65 1.388(3) ?
C65 C66 1.380(3) ?
C71 C76 1.384(2) ?
C71 C72 1.387(2) ?
C72 C73 1.380(2) ?
C73 C74 1.381(2) ?
C74 C75 1.379(3) ?
C75 C76 1.387(3) ?
C99 Cl2 1.721(3) ?
C99 Cl1 1.760(3) ?
